data_2239854
loop_
_publ_author_name
'El-Hiti, Gamal A.'
'Smith, Keith'
'Hegazy, Amany S.'
'Masmali, Ali M.'
'Kariuki, Benson M.'

_publ_section_title
;
 Crystal structure of
 2-<i>tert</i>-butyl-1,3-thiazolo[4,5-<i>b</i>]pyridine
;
_journal_issue 9
_journal_name_full 'Acta Crystallographica Section E'
_journal_page_first o932
_journal_paper_doi 10.1107/S160053681401633X
_journal_volume 70
_journal_year 2014
_chemical_formula_iupac 'C10 H12 N2 S'
_chemical_formula_moiety 'C10 H12 N2 S'
_chemical_formula_sum 'C10 H12 N2 S'
_chemical_formula_weight 192.28
_chemical_name_systematic
;
2-<i>tert</i>-Butyl-1,3-thiazolo[4,5-<i>b</i>]pyridine
;
_space_group_crystal_system orthorhombic
_space_group_IT_number 19
_space_group_name_Hall 'P 2ac 2ab'
_space_group_name_H-M_alt 'P 21 21 21'
_symmetry_space_group_name_Hall 'P 2ac 2ab'
_symmetry_space_group_name_H-M 'P 21 21 21'
_atom_sites_solution_hydrogens geom
_audit_creation_method SHELXL-2013
_cell_angle_alpha 90
_cell_angle_beta 90
_cell_angle_gamma 90
_cell_formula_units_Z 4
_cell_length_a 9.4606(3)
_cell_length_b 9.7999(3)
_cell_length_c 11.1155(4)
_cell_measurement_reflns_used 1951
_cell_measurement_temperature 296(2)
_cell_measurement_theta_max 73.365
_cell_measurement_theta_min 6.02
_cell_volume 1030.55(6)
_computing_cell_refinement 'CrysAlis PRO (Agilent, 2014'
_computing_data_collection 'CrysAlis PRO (Agilent, 2014)'
_computing_data_reduction 'CrysAlis PRO (Agilent, 2014'
_computing_molecular_graphics 'CHEMDRAW ultra (Cambridge Soft, 2001)'
_computing_publication_material 'SHELXTL (Sheldrick, 2008)'
_computing_structure_refinement 'SHELXL2013 (Sheldrick, 2008, 2013)'
_computing_structure_solution 'SHELXS2013 (Sheldrick, 2008, 2013)'
_diffrn_ambient_temperature 296(2)
_diffrn_measured_fraction_theta_full 0.993
_diffrn_measured_fraction_theta_max 0.976
_diffrn_measurement_device_type 'Agilent SuperNova (Dual, Cu at zero, Atlas)'
_diffrn_measurement_method '\w scans'
_diffrn_radiation_source 'SuperNova (Cu) X-ray Source'
_diffrn_radiation_type CuK\a
_diffrn_radiation_wavelength 1.54184
_diffrn_reflns_av_R_equivalents 0.0160
_diffrn_reflns_limit_h_max 11
_diffrn_reflns_limit_h_min -7
_diffrn_reflns_limit_k_max 12
_diffrn_reflns_limit_k_min -11
_diffrn_reflns_limit_l_max 10
_diffrn_reflns_limit_l_min -13
_diffrn_reflns_number 3395
_diffrn_reflns_theta_full 67.684
_diffrn_reflns_theta_max 73.365
_diffrn_reflns_theta_min 6.020
_diffrn_standards_decay_% 0
_diffrn_standards_interval_count 0
_diffrn_standards_number 0
_exptl_absorpt_coefficient_mu 2.415
_exptl_absorpt_correction_T_max 1.00000
_exptl_absorpt_correction_T_min 0.72103
_exptl_absorpt_correction_type multi-scan
_exptl_absorpt_process_details '(CrysAlis PRO; Agilent, 2014)'
_exptl_crystal_colour colourless
_exptl_crystal_density_diffrn 1.239
_exptl_crystal_description plate
_exptl_crystal_F_000 408
_exptl_crystal_size_max 0.400
_exptl_crystal_size_mid 0.290
_exptl_crystal_size_min 0.140
_refine_diff_density_max 0.161
_refine_diff_density_min -0.219
_refine_ls_abs_structure_details
;
Flack x determined using 791 quotients [(I+)-(I-)]/[(I+)+(I-)]
(Parsons <i>et al.</i>, 2013).
;
_refine_ls_abs_structure_Flack 0.027(7)
_refine_ls_extinction_method none
_refine_ls_goodness_of_fit_ref 1.119
_refine_ls_hydrogen_treatment constr
_refine_ls_matrix_type full
_refine_ls_number_parameters 121
_refine_ls_number_reflns 1996
_refine_ls_number_restraints 0
_refine_ls_restrained_S_all 1.119
_refine_ls_R_factor_all 0.0333
_refine_ls_R_factor_gt 0.0328
_refine_ls_shift/su_max 0.000
_refine_ls_shift/su_mean 0.000
_refine_ls_structure_factor_coef Fsqd
_refine_ls_weighting_details 'w=1/[\s^2^(Fo^2^)+(0.0513P)^2^+0.0815P] where P=(Fo^2^+2Fc^2^)/3'
_refine_ls_weighting_scheme calc
_refine_ls_wR_factor_gt 0.0890
_refine_ls_wR_factor_ref 0.0897
_reflns_number_gt 1951
_reflns_number_total 1996
_reflns_threshold_expression I>2\s(I)
_cod_data_source_file zs2307sup1.cif
_cod_data_source_block I
_cod_database_code 2239854
_cod_database_fobs_code 2239854
_shelx_space_group_comment
;
The symmetry employed for this shelxl refinement is uniquely defined
by the following loop, which should always be used as a source of
symmetry information in preference to the above space-group names.
They are only intended as comments.
;
_shelx_estimated_absorpt_t_min 0.445
_shelx_estimated_absorpt_t_max 0.729
_shelxl_version_number .2013

loop_
_space_group_symop_operation_xyz
'x, y, z'
'-x+1/2, -y, z+1/2'
'x+1/2, -y+1/2, -z'
'-x, y+1/2, -z+1/2'

loop_
_atom_site_type_symbol
_atom_site_label
_atom_site_fract_x
_atom_site_fract_y
_atom_site_fract_z
_atom_site_U_iso_or_equiv
_atom_site_adp_type
_atom_site_calc_flag
_atom_site_occupancy
C C1 0.8245(2) 0.2846(2) 0.37042(19) 0.0458(5) Uani d 1
C C2 0.6967(2) 0.4685(2) 0.33748(19) 0.0435(5) Uani d 1
C C3 0.7716(2) 0.5154(3) 0.4378(2) 0.0483(5) Uani d 1
C C4 0.7455(3) 0.6454(3) 0.4822(3) 0.0645(6) Uani d 1
H H4 0.7924 0.6789 0.5496 0.077 Uiso calc 1
C C5 0.6470(3) 0.7218(3) 0.4218(3) 0.0677(7) Uani d 1
H H5 0.6260 0.8097 0.4477 0.081 Uiso calc 1
C C6 0.5791(3) 0.6682(3) 0.3225(3) 0.0656(7) Uani d 1
H H6 0.5138 0.7234 0.2833 0.079 Uiso calc 1
C C7 0.8831(3) 0.1417(2) 0.3577(2) 0.0556(6) Uani d 1
C C8 0.8599(5) 0.0641(4) 0.4747(3) 0.0938(11) Uani d 1
H H8A 0.9096 0.1090 0.5387 0.141 Uiso calc 1
H H8B 0.8948 -0.0274 0.4662 0.141 Uiso calc 1
H H8C 0.7608 0.0617 0.4929 0.141 Uiso calc 1
C C9 1.0411(4) 0.1506(5) 0.3319(5) 0.1151(16) Uani d 1
H H9A 1.0560 0.1983 0.2575 0.173 Uiso calc 1
H H9B 1.0798 0.0603 0.3260 0.173 Uiso calc 1
H H9C 1.0871 0.1990 0.3961 0.173 Uiso calc 1
C C10 0.8067(6) 0.0657(4) 0.2577(4) 0.124(2) Uani d 1
H H10A 0.7076 0.0614 0.2758 0.186 Uiso calc 1
H H10B 0.8440 -0.0251 0.2513 0.186 Uiso calc 1
H H10C 0.8203 0.1129 0.1829 0.186 Uiso calc 1
N N1 0.72864(19) 0.3364(2) 0.30173(16) 0.0453(4) Uani d 1
N N2 0.6004(2) 0.5424(2) 0.2787(2) 0.0576(5) Uani d 1
S S1 0.88585(7) 0.39028(7) 0.48644(5) 0.0607(2) Uani d 1

loop_
_atom_site_aniso_label
_atom_site_aniso_U_11
_atom_site_aniso_U_22
_atom_site_aniso_U_33
_atom_site_aniso_U_12
_atom_site_aniso_U_13
_atom_site_aniso_U_23
C1 0.0431(10) 0.0571(12) 0.0371(10) 0.0007(10) -0.0013(8) 0.0016(9)
C2 0.0423(10) 0.0483(11) 0.0398(10) -0.0043(9) 0.0022(8) 0.0053(9)
C3 0.0443(11) 0.0550(12) 0.0457(11) -0.0048(9) 0.0022(9) -0.0035(9)
C4 0.0664(15) 0.0611(14) 0.0661(15) -0.0075(11) 0.0034(13) -0.0160(13)
C5 0.0707(17) 0.0500(13) 0.0823(19) -0.0008(12) 0.0129(15) -0.0023(13)
C6 0.0686(16) 0.0542(13) 0.0740(17) 0.0102(12) 0.0041(14) 0.0157(13)
C7 0.0564(12) 0.0560(13) 0.0544(12) 0.0118(11) -0.0010(11) 0.0012(10)
C8 0.122(3) 0.078(2) 0.081(2) 0.0248(19) 0.009(2) 0.0219(17)
C9 0.074(2) 0.097(3) 0.174(5) 0.0241(19) 0.044(3) -0.007(3)
C10 0.187(5) 0.073(2) 0.112(3) 0.052(3) -0.072(3) -0.034(2)
N1 0.0468(9) 0.0492(9) 0.0401(9) 0.0001(8) -0.0045(8) 0.0005(8)
N2 0.0588(11) 0.0570(11) 0.0570(12) 0.0070(10) -0.0078(10) 0.0101(9)
S1 0.0568(3) 0.0761(4) 0.0493(3) 0.0096(3) -0.0161(3) -0.0112(3)

loop_
_atom_type_symbol
_atom_type_description
_atom_type_scat_dispersion_real
_atom_type_scat_dispersion_imag
_atom_type_scat_source
C C 0.0181 0.0091 'International Tables Vol C Tables 4.2.6.8 and 6.1.1.4'
H H 0.0000 0.0000 'International Tables Vol C Tables 4.2.6.8 and 6.1.1.4'
N N 0.0311 0.0180 'International Tables Vol C Tables 4.2.6.8 and 6.1.1.4'
S S 0.3331 0.5567 'International Tables Vol C Tables 4.2.6.8 and 6.1.1.4'

loop_
_geom_angle_atom_site_label_1
_geom_angle_atom_site_label_2
_geom_angle_atom_site_label_3
_geom_angle
N1 C1 C7 124.6(2)
N1 C1 S1 115.80(18)
C7 C1 S1 119.64(17)
N2 C2 N1 121.0(2)
N2 C2 C3 123.9(2)
N1 C2 C3 115.1(2)
C4 C3 C2 119.7(2)
C4 C3 S1 130.8(2)
C2 C3 S1 109.55(18)
C5 C4 C3 116.6(3)
C5 C4 H4 121.7
C3 C4 H4 121.7
C4 C5 C6 120.0(3)
C4 C5 H5 120.0
C6 C5 H5 120.0
N2 C6 C5 124.8(3)
N2 C6 H6 117.6
C5 C6 H6 117.6
C1 C7 C10 110.3(2)
C1 C7 C8 109.3(2)
C10 C7 C8 108.1(3)
C1 C7 C9 108.9(3)
C10 C7 C9 110.9(3)
C8 C7 C9 109.3(3)
C7 C8 H8A 109.5
C7 C8 H8B 109.5
H8A C8 H8B 109.5
C7 C8 H8C 109.5
H8A C8 H8C 109.5
H8B C8 H8C 109.5
C7 C9 H9A 109.5
C7 C9 H9B 109.5
H9A C9 H9B 109.5
C7 C9 H9C 109.5
H9A C9 H9C 109.5
H9B C9 H9C 109.5
C7 C10 H10A 109.5
C7 C10 H10B 109.5
H10A C10 H10B 109.5
C7 C10 H10C 109.5
H10A C10 H10C 109.5
H10B C10 H10C 109.5
C1 N1 C2 110.6(2)
C2 N2 C6 115.0(2)
C3 S1 C1 88.96(11)

loop_
_geom_bond_atom_site_label_1
_geom_bond_atom_site_label_2
_geom_bond_distance
C1 N1 1.290(3)
C1 C7 1.512(3)
C1 S1 1.753(2)
C2 N2 1.335(3)
C2 N1 1.387(3)
C2 C3 1.399(3)
C3 C4 1.389(4)
C3 S1 1.722(3)
C4 C5 1.371(4)
C4 H4 0.9300
C5 C6 1.380(4)
C5 H5 0.9300
C6 N2 1.341(4)
C6 H6 0.9300
C7 C10 1.521(4)
C7 C8 1.522(4)
C7 C9 1.524(4)
C8 H8A 0.9600
C8 H8B 0.9600
C8 H8C 0.9600
C9 H9A 0.9600
C9 H9B 0.9600
C9 H9C 0.9600
C10 H10A 0.9600
C10 H10B 0.9600
C10 H10C 0.9600

loop_
_geom_hbond_atom_site_label_D
_geom_hbond_atom_site_label_H
_geom_hbond_atom_site_label_A
_geom_hbond_site_symmetry_A
_geom_hbond_distance_DH
_geom_hbond_distance_HA
_geom_hbond_distance_DA
_geom_hbond_angle_DHA
_geom_hbond_publ_flag
C4 H4 N1 2_665 0.93 2.81 3.564(3) 138 y
C6 H6 N1 4_655 0.93 2.72 3.620(3) 164 y
